data_2216769
loop_
_publ_author_name
'Deepak Chopra'
K.Nagarajan
'J.D. Roberts'
'T. N. Guru Row'

_publ_section_title <i>trans</i>-1,2-Difluoro-3,4,5,6,7,8-hexaphenyltricyclo[4.2.0.0^2,5^]octa-3,7-diene
_journal_coeditor_code SJ2394
_journal_issue 12
_journal_name_full 'Acta Crystallographica Section E'
_journal_page_first o4557
_journal_page_last o4557
_journal_paper_doi 10.1107/S1600536807054281
_journal_volume 63
_journal_year 2007
_chemical_formula_iupac 'C44 H30 F2'
_chemical_formula_moiety 'C44 H30 F2'
_chemical_formula_sum 'C44 H30 F2'
_chemical_formula_weight 596.68
_chemical_name_systematic
;
trans-1,2-Difluoro-3,4,5,6,7,8-hexaphenyltricyclo[4.2.0.0^2,5^]octa-3,7-diene
;
_space_group_IT_number 2
_symmetry_cell_setting triclinic
_symmetry_space_group_name_Hall '-P 1'
_symmetry_space_group_name_H-M 'P -1'
_atom_sites_solution_hydrogens geom
_atom_sites_solution_primary direct
_atom_sites_solution_secondary difmap
_audit_creation_method SHELXL-97
_cell_angle_alpha 95.63(4)
_cell_angle_beta 103.87(5)
_cell_angle_gamma 91.64(4)
_cell_formula_units_Z 2
_cell_length_a 9.331(9)
_cell_length_b 13.136(8)
_cell_length_c 13.614(9)
_cell_measurement_reflns_used 963
_cell_measurement_temperature 400(2)
_cell_measurement_theta_max 25.8
_cell_measurement_theta_min 1.2
_cell_volume 1610(2)
_computing_cell_refinement 'SAINT (Bruker, 2000)'
_computing_data_collection 'SMART (Bruker, 2000)'
_computing_data_reduction 'SAINT (Bruker, 2000)'
_computing_molecular_graphics
;
ORTEP3 for Windows (Farrugia, 1997) and CAMERON (Watkin <i>et al.</i>,
1993)
;
_computing_publication_material 'PLATON (Spek, 2003)'
_computing_structure_refinement 'SHELXL97 (Sheldrick, 1997)'
_computing_structure_solution 'SIR92 (Altomare <i>et al.</i>,  1993)'
_diffrn_ambient_temperature 400(2)
_diffrn_measured_fraction_theta_full 0.985
_diffrn_measured_fraction_theta_max 0.985
_diffrn_measurement_device_type 'Bruker SMART CCD area-detector'
_diffrn_measurement_method '\f and \w scans'
_diffrn_radiation_monochromator graphite
_diffrn_radiation_source 'fine-focus sealed tube'
_diffrn_radiation_type MoK\a
_diffrn_radiation_wavelength 0.71073
_diffrn_reflns_av_R_equivalents 0.0329
_diffrn_reflns_av_sigmaI/netI 0.0531
_diffrn_reflns_limit_h_max 11
_diffrn_reflns_limit_h_min -11
_diffrn_reflns_limit_k_max 14
_diffrn_reflns_limit_k_min -15
_diffrn_reflns_limit_l_max 16
_diffrn_reflns_limit_l_min -16
_diffrn_reflns_number 11153
_diffrn_reflns_theta_full 25.00
_diffrn_reflns_theta_max 25.00
_diffrn_reflns_theta_min 2.08
_diffrn_standards_number 0
_exptl_absorpt_coefficient_mu 0.078
_exptl_absorpt_correction_T_max 0.9846
_exptl_absorpt_correction_T_min 0.9386
_exptl_absorpt_correction_type multi-scan
_exptl_absorpt_process_details '(SADABS; Sheldrick, 1997)'
_exptl_crystal_colour yellow
_exptl_crystal_density_diffrn 1.231
_exptl_crystal_density_method 'not measured'
_exptl_crystal_description block
_exptl_crystal_F_000 624
_exptl_crystal_size_max 0.30
_exptl_crystal_size_mid 0.25
_exptl_crystal_size_min 0.20
_refine_diff_density_max 0.310
_refine_diff_density_min -0.177
_refine_ls_extinction_method none
_refine_ls_goodness_of_fit_ref 1.100
_refine_ls_hydrogen_treatment constr
_refine_ls_matrix_type full
_refine_ls_number_parameters 415
_refine_ls_number_reflns 5532
_refine_ls_number_restraints 0
_refine_ls_restrained_S_all 1.100
_refine_ls_R_factor_all 0.1161
_refine_ls_R_factor_gt 0.0759
_refine_ls_shift/su_max <0.001
_refine_ls_shift/su_mean <0.001
_refine_ls_structure_factor_coef Fsqd
_refine_ls_weighting_details 'calc w=1/[\s^2^(Fo^2^)+(0.1465P)^2^+1.8307P] where P=(Fo^2^+2Fc^2^)/3'
_refine_ls_weighting_scheme calc
_refine_ls_wR_factor_gt 0.2156
_refine_ls_wR_factor_ref 0.2410
_reflns_number_gt 3395
_reflns_number_total 5532
_reflns_threshold_expression I>2\s(I)
_cod_data_source_file sj2394.cif
_cod_data_source_block I
_cod_depositor_comments
;
The following automatic conversions were performed:
'_symmetry_cell_setting' value 'Triclinic' changed to 'triclinic'
according to '/home/saulius/struct/CIF-dictionaries/cif_core.dic'
dictionary named 'cif_core.dic' version 2.4.1 from 2010-06-29.

Automatic conversion script
Id: cif_fix_enum 1527 2010-12-29 10:47:43Z saulius 

The following automatic conversions were performed:

'_symmetry_cell_setting' value 'Triclinic' changed to 'triclinic'
according to /home/saulius/struct/CIF-dictionaries/cif_core.dic
dictionary named 'cif_core.dic' version 2.4.1 from 2010-06-29.

Automatic conversion script
Id: cif_fix_values 1715 2011-07-08 13:25:40Z adriana 
;
_cod_database_code 2216769
_cod_database_fobs_code 2216769

loop_
_symmetry_equiv_pos_as_xyz
'x, y, z'
'-x, -y, -z'

loop_
_atom_site_type_symbol
_atom_site_label
_atom_site_fract_x
_atom_site_fract_y
_atom_site_fract_z
_atom_site_U_iso_or_equiv
_atom_site_adp_type
_atom_site_calc_flag
_atom_site_refinement_flags
_atom_site_occupancy
F F1 0.0988(3) 0.5834(2) 0.7694(2) 0.0832(9) Uani d . 1
F F2 0.3326(3) 0.7528(2) 0.9294(2) 0.0816(8) Uani d . 1
C C1 0.0157(5) 0.7480(4) 0.8309(4) 0.0670(12) Uani d . 1
C C2 0.1247(5) 0.6883(3) 0.7876(3) 0.0630(11) Uani d . 1
C C3 0.2854(5) 0.7249(3) 0.8255(3) 0.0644(11) Uani d . 1
C C4 0.3944(5) 0.6710(3) 0.7758(4) 0.0660(12) Uani d . 1
C C5 0.3756(5) 0.7329(3) 0.7007(4) 0.0649(12) Uani d . 1
C C6 0.2698(5) 0.8024(3) 0.7434(3) 0.0614(11) Uani d . 1
C C7 0.1033(5) 0.7629(3) 0.7015(3) 0.0632(11) Uani d . 1
C C8 0.0040(5) 0.8169(3) 0.7631(4) 0.0650(12) Uani d . 1
C C9 -0.0453(5) 0.7314(4) 0.9179(4) 0.0670(12) Uani d . 1
C C10 0.0107(6) 0.6607(4) 0.9826(4) 0.0831(15) Uani d . 1
C C11 -0.0489(7) 0.6420(5) 1.0628(5) 0.1032(19) Uani d . 1
C C12 -0.1666(8) 0.6948(6) 1.0779(6) 0.114(2) Uani d . 1
C C13 -0.2266(8) 0.7630(6) 1.0125(6) 0.116(2) Uani d . 1
C C14 -0.1683(6) 0.7814(5) 0.9334(5) 0.0927(17) Uani d . 1
C C15 -0.0660(5) 0.9150(4) 0.7530(4) 0.0716(13) Uani d . 1
C C16 -0.0491(7) 0.9888(4) 0.8345(5) 0.0972(18) Uani d . 1
C C17 -0.1156(9) 1.0801(5) 0.8242(7) 0.119(2) Uani d . 1
C C18 -0.1996(9) 1.0989(6) 0.7330(9) 0.128(3) Uani d . 1
C C19 -0.2165(8) 1.0285(6) 0.6499(7) 0.119(2) Uani d . 1
C C20 -0.1501(7) 0.9369(5) 0.6589(5) 0.0970(18) Uani d . 1
C C21 0.0383(5) 0.7255(4) 0.5918(4) 0.0696(12) Uani d . 1
C C22 -0.0656(8) 0.6452(5) 0.5655(5) 0.112(2) Uani d . 1
C C23 -0.1263(11) 0.6109(6) 0.4661(7) 0.143(3) Uani d . 1
C C24 -0.0855(11) 0.6533(7) 0.3888(6) 0.131(3) Uani d . 1
C C25 0.0112(9) 0.7332(7) 0.4122(5) 0.124(2) Uani d . 1
C C26 0.0749(7) 0.7683(5) 0.5136(5) 0.0997(18) Uani d . 1
C C27 0.3174(6) 0.9143(3) 0.7669(4) 0.0673(12) Uani d . 1
C C28 0.2478(7) 0.9871(4) 0.7095(5) 0.0904(17) Uani d . 1
C C29 0.3028(9) 1.0887(5) 0.7281(7) 0.112(2) Uani d . 1
C C30 0.4252(11) 1.1161(5) 0.8035(8) 0.119(3) Uani d . 1
C C31 0.4954(9) 1.0448(6) 0.8624(6) 0.113(2) Uani d . 1
C C32 0.4416(7) 0.9445(5) 0.8426(5) 0.0894(16) Uani d . 1
C C33 0.4231(5) 0.7315(4) 0.6055(4) 0.0689(12) Uani d . 1
C C34 0.4755(6) 0.8186(5) 0.5754(4) 0.0848(15) Uani d . 1
C C35 0.5170(7) 0.8162(6) 0.4848(5) 0.1024(19) Uani d . 1
C C36 0.5067(9) 0.7271(7) 0.4249(6) 0.121(2) Uani d . 1
C C37 0.4569(11) 0.6399(6) 0.4538(6) 0.133(3) Uani d . 1
C C38 0.4153(8) 0.6422(5) 0.5436(5) 0.105(2) Uani d . 1
C C39 0.4800(6) 0.5821(4) 0.8010(4) 0.0725(13) Uani d . 1
C C40 0.6126(6) 0.5707(5) 0.7734(5) 0.0930(17) Uani d . 1
C C41 0.6933(8) 0.4874(6) 0.7985(6) 0.111(2) Uani d . 1
C C42 0.6456(9) 0.4145(5) 0.8489(6) 0.114(2) Uani d . 1
C C43 0.5171(8) 0.4254(5) 0.8790(6) 0.110(2) Uani d . 1
C C44 0.4351(7) 0.5089(4) 0.8551(5) 0.0928(17) Uani d . 1
H H10 0.0909 0.6244 0.9721 0.100 Uiso calc R 1
H H11 -0.0092 0.5939 1.1061 0.124 Uiso calc R 1
H H12 -0.2060 0.6844 1.1330 0.137 Uiso calc R 1
H H13 -0.3087 0.7974 1.0222 0.140 Uiso calc R 1
H H14 -0.2111 0.8279 0.8892 0.111 Uiso calc R 1
H H16 0.0084 0.9766 0.8977 0.117 Uiso calc R 1
H H17 -0.1029 1.1292 0.8801 0.142 Uiso calc R 1
H H18 -0.2463 1.1604 0.7268 0.154 Uiso calc R 1
H H19 -0.2731 1.0426 0.5870 0.143 Uiso calc R 1
H H20 -0.1612 0.8893 0.6021 0.116 Uiso calc R 1
H H22 -0.0951 0.6137 0.6163 0.135 Uiso calc R 1
H H23 -0.1976 0.5570 0.4505 0.171 Uiso calc R 1
H H24 -0.1245 0.6268 0.3214 0.157 Uiso calc R 1
H H25 0.0365 0.7659 0.3607 0.148 Uiso calc R 1
H H26 0.1450 0.8230 0.5284 0.120 Uiso calc R 1
H H28 0.1633 0.9685 0.6579 0.109 Uiso calc R 1
H H29 0.2554 1.1376 0.6888 0.134 Uiso calc R 1
H H30 0.4621 1.1839 0.8155 0.143 Uiso calc R 1
H H31 0.5784 1.0640 0.9150 0.135 Uiso calc R 1
H H32 0.4907 0.8959 0.8815 0.107 Uiso calc R 1
H H34 0.4832 0.8802 0.6167 0.102 Uiso calc R 1
H H35 0.5521 0.8760 0.4650 0.123 Uiso calc R 1
H H36 0.5338 0.7256 0.3633 0.145 Uiso calc R 1
H H37 0.4511 0.5783 0.4127 0.160 Uiso calc R 1
H H38 0.3812 0.5819 0.5629 0.126 Uiso calc R 1
H H40 0.6468 0.6193 0.7379 0.112 Uiso calc R 1
H H41 0.7829 0.4808 0.7805 0.133 Uiso calc R 1
H H42 0.7003 0.3573 0.8629 0.137 Uiso calc R 1
H H44 0.3476 0.5162 0.8758 0.111 Uiso calc R 1
H H43 0.4851 0.3768 0.9154 0.132 Uiso calc R 1

loop_
_atom_site_aniso_label
_atom_site_aniso_U_11
_atom_site_aniso_U_22
_atom_site_aniso_U_33
_atom_site_aniso_U_12
_atom_site_aniso_U_13
_atom_site_aniso_U_23
F1 0.095(2) 0.0582(16) 0.100(2) 0.0018(14) 0.0290(17) 0.0104(14)
F2 0.0918(19) 0.0848(19) 0.0679(18) 0.0097(15) 0.0171(15) 0.0111(14)
C1 0.066(3) 0.068(3) 0.069(3) 0.007(2) 0.018(2) 0.009(2)
C2 0.073(3) 0.053(2) 0.066(3) 0.009(2) 0.021(2) 0.012(2)
C3 0.076(3) 0.062(3) 0.056(3) 0.009(2) 0.016(2) 0.007(2)
C4 0.070(3) 0.059(3) 0.071(3) 0.008(2) 0.019(2) 0.009(2)
C5 0.068(3) 0.054(2) 0.072(3) 0.000(2) 0.019(2) 0.001(2)
C6 0.069(3) 0.056(2) 0.062(3) 0.007(2) 0.021(2) 0.008(2)
C7 0.070(3) 0.056(3) 0.066(3) 0.008(2) 0.021(2) 0.007(2)
C8 0.067(3) 0.060(3) 0.070(3) 0.007(2) 0.019(2) 0.007(2)
C9 0.069(3) 0.067(3) 0.067(3) 0.007(2) 0.019(2) 0.012(2)
C10 0.081(3) 0.089(4) 0.088(4) 0.014(3) 0.030(3) 0.021(3)
C11 0.102(5) 0.119(5) 0.097(4) 0.008(4) 0.028(4) 0.043(4)
C12 0.097(5) 0.159(7) 0.103(5) 0.011(4) 0.048(4) 0.037(5)
C13 0.096(4) 0.157(6) 0.120(5) 0.033(4) 0.058(4) 0.042(5)
C14 0.083(4) 0.117(5) 0.091(4) 0.027(3) 0.034(3) 0.033(3)
C15 0.066(3) 0.066(3) 0.089(4) 0.009(2) 0.026(3) 0.014(3)
C16 0.104(4) 0.081(4) 0.108(5) 0.013(3) 0.030(4) 0.003(3)
C17 0.122(6) 0.077(4) 0.163(8) 0.018(4) 0.053(6) -0.005(4)
C18 0.106(5) 0.080(5) 0.212(10) 0.031(4) 0.052(6) 0.041(6)
C19 0.107(5) 0.102(5) 0.146(7) 0.034(4) 0.014(5) 0.042(5)
C20 0.089(4) 0.089(4) 0.109(5) 0.019(3) 0.009(3) 0.028(3)
C21 0.069(3) 0.066(3) 0.072(3) 0.006(2) 0.014(2) 0.011(2)
C22 0.133(6) 0.104(5) 0.086(4) -0.037(4) 0.005(4) 0.011(4)
C23 0.171(8) 0.114(6) 0.111(6) -0.045(5) -0.015(6) -0.002(5)
C24 0.155(7) 0.136(7) 0.085(5) -0.002(6) 0.004(5) -0.003(5)
C25 0.128(6) 0.168(8) 0.073(4) -0.006(6) 0.018(4) 0.023(5)
C26 0.096(4) 0.114(5) 0.083(4) -0.012(4) 0.009(3) 0.024(4)
C27 0.075(3) 0.058(3) 0.075(3) 0.006(2) 0.032(3) 0.004(2)
C28 0.088(4) 0.067(3) 0.128(5) 0.014(3) 0.042(3) 0.028(3)
C29 0.125(6) 0.067(4) 0.169(7) 0.015(4) 0.080(6) 0.027(4)
C30 0.140(7) 0.071(4) 0.160(7) -0.024(4) 0.079(6) -0.017(5)
C31 0.126(6) 0.096(5) 0.114(5) -0.031(4) 0.042(4) -0.020(4)
C32 0.097(4) 0.084(4) 0.085(4) -0.013(3) 0.025(3) -0.004(3)
C33 0.068(3) 0.069(3) 0.072(3) 0.009(2) 0.021(2) 0.009(2)
C34 0.092(4) 0.089(4) 0.080(4) 0.004(3) 0.032(3) 0.013(3)
C35 0.112(5) 0.112(5) 0.099(5) 0.014(4) 0.047(4) 0.033(4)
C36 0.148(6) 0.144(7) 0.084(5) 0.042(5) 0.047(4) 0.021(5)
C37 0.206(9) 0.104(5) 0.099(5) 0.020(5) 0.061(6) -0.015(4)
C38 0.159(6) 0.076(4) 0.084(4) 0.003(4) 0.043(4) -0.006(3)
C39 0.075(3) 0.060(3) 0.079(3) 0.012(2) 0.012(3) 0.003(2)
C40 0.084(4) 0.091(4) 0.105(4) 0.022(3) 0.024(3) 0.012(3)
C41 0.090(4) 0.111(5) 0.129(6) 0.039(4) 0.019(4) 0.003(4)
C42 0.104(5) 0.080(4) 0.140(6) 0.033(4) -0.009(4) 0.008(4)
C43 0.112(5) 0.078(4) 0.133(6) 0.016(4) 0.006(4) 0.032(4)
C44 0.093(4) 0.076(4) 0.114(5) 0.019(3) 0.026(3) 0.027(3)

loop_
_atom_type_symbol
_atom_type_description
_atom_type_scat_dispersion_real
_atom_type_scat_dispersion_imag
_atom_type_scat_source
C C 0.0033 0.0016 'International Tables Vol C Tables 4.2.6.8 and 6.1.1.4'
H H 0.0000 0.0000 'International Tables Vol C Tables 4.2.6.8 and 6.1.1.4'
F F 0.0171 0.0103 'International Tables Vol C Tables 4.2.6.8 and 6.1.1.4'

loop_
_geom_angle_atom_site_label_1
_geom_angle_atom_site_label_2
_geom_angle_atom_site_label_3
_geom_angle
C1 C8 C15 133.9(4)
C1 C8 C7 95.5(4)
C15 C8 C7 130.3(4)
C21 C7 C8 118.7(4)
C21 C7 C6 122.8(4)
C8 C7 C6 111.3(4)
C21 C7 C2 121.8(4)
C8 C7 C2 83.1(3)
C6 C7 C2 89.0(3)
C27 C6 C5 116.2(4)
C27 C6 C3 124.2(4)
C5 C6 C3 83.9(3)
C27 C6 C7 122.9(4)
C5 C6 C7 112.2(4)
C3 C6 C7 88.7(3)
C4 C5 C33 134.2(4)
C4 C5 C6 94.9(4)
C33 C5 C6 130.7(4)
C10 C9 C14 117.8(5)
C10 C9 C1 121.1(4)
C14 C9 C1 121.0(5)
C5 C4 C39 135.4(5)
C5 C4 C3 93.2(4)
C39 C4 C3 131.3(4)
F2 C3 C4 116.2(4)
F2 C3 C2 115.4(4)
C4 C3 C2 117.1(4)
F2 C3 C6 124.0(4)
C4 C3 C6 87.7(3)
C2 C3 C6 91.7(3)
F1 C2 C1 117.1(4)
F1 C2 C3 115.2(4)
C1 C2 C3 116.7(4)
F1 C2 C7 124.3(4)
C1 C2 C7 87.9(3)
C3 C2 C7 90.5(3)
C38 C33 C34 117.9(5)
C38 C33 C5 120.4(5)
C34 C33 C5 121.7(5)
C44 C39 C40 118.1(5)
C44 C39 C4 121.8(5)
C40 C39 C4 120.1(5)
C26 C21 C22 116.3(5)
C26 C21 C7 123.3(5)
C22 C21 C7 120.4(5)
C28 C27 C32 118.2(5)
C28 C27 C6 122.1(5)
C32 C27 C6 119.5(5)
C8 C1 C9 136.9(4)
C8 C1 C2 93.2(4)
C9 C1 C2 129.9(4)
C16 C15 C20 117.9(5)
C16 C15 C8 121.7(5)
C20 C15 C8 120.4(5)
C33 C34 C35 120.9(6)
C33 C34 H34 119.6
C35 C34 H34 119.6
C31 C32 C27 121.7(7)
C31 C32 H32 119.1
C27 C32 H32 119.1
C27 C28 C29 120.5(7)
C27 C28 H28 119.8
C29 C28 H28 119.8
C9 C10 C11 121.6(5)
C9 C10 H10 119.2
C11 C10 H10 119.2
C13 C14 C9 120.5(6)
C13 C14 H14 119.8
C9 C14 H14 119.8
C17 C16 C15 121.1(7)
C17 C16 H16 119.5
C15 C16 H16 119.5
C19 C20 C15 120.3(7)
C19 C20 H20 119.9
C15 C20 H20 119.9
C43 C44 C39 121.4(6)
C43 C44 H44 119.3
C39 C44 H44 119.3
C36 C35 C34 119.8(7)
C36 C35 H35 120.1
C34 C35 H35 120.1
C29 C30 C31 120.5(7)
C29 C30 H30 119.7
C31 C30 H30 119.7
C23 C22 C21 120.9(7)
C23 C22 H22 119.6
C21 C22 H22 119.6
C41 C42 C43 119.7(6)
C41 C42 H42 120.2
C43 C42 H42 120.2
C41 C40 C39 119.7(6)
C41 C40 H40 120.2
C39 C40 H40 120.2
C30 C29 C28 119.9(7)
C30 C29 H29 120.1
C28 C29 H29 120.1
C37 C38 C33 121.1(6)
C37 C38 H38 119.4
C33 C38 H38 119.4
C42 C41 C40 121.6(7)
C42 C41 H41 119.2
C40 C41 H41 119.2
C12 C11 C10 119.2(6)
C12 C11 H11 120.4
C10 C11 H11 120.4
C17 C18 C19 120.5(7)
C17 C18 H18 119.7
C19 C18 H18 119.7
C18 C17 C16 120.1(7)
C18 C17 H17 120.0
C16 C17 H17 120.0
C36 C37 C38 120.0(7)
C36 C37 H37 120.0
C38 C37 H37 120.0
C21 C26 C25 122.3(6)
C21 C26 H26 118.9
C25 C26 H26 118.9
C42 C43 C44 119.5(7)
C42 C43 H43 120.2
C44 C43 H43 120.2
C30 C31 C32 119.2(7)
C30 C31 H31 120.4
C32 C31 H31 120.4
C11 C12 C13 120.0(6)
C11 C12 H12 120.0
C13 C12 H12 120.0
C14 C13 C12 120.9(6)
C14 C13 H13 119.5
C12 C13 H13 119.5
C35 C36 C37 120.2(7)
C35 C36 H36 119.9
C37 C36 H36 119.9
C18 C19 C20 120.0(7)
C18 C19 H19 120.0
C20 C19 H19 120.0
C24 C25 C26 120.2(7)
C24 C25 H25 119.9
C26 C25 H25 119.9
C25 C24 C23 118.3(7)
C25 C24 H24 120.9
C23 C24 H24 120.9
C22 C23 C24 121.9(8)
C22 C23 H23 119.0
C24 C23 H23 119.0

loop_
_geom_bond_atom_site_label_1
_geom_bond_atom_site_label_2
_geom_bond_distance
F1 C2 1.381(5)
F2 C3 1.385(5)
C8 C1 1.344(6)
C8 C15 1.465(6)
C8 C7 1.536(6)
C7 C21 1.498(7)
C7 C6 1.574(7)
C7 C2 1.581(6)
C6 C27 1.504(7)
C6 C5 1.539(6)
C6 C3 1.570(6)
C5 C4 1.350(6)
C5 C33 1.466(7)
C9 C10 1.372(7)
C9 C14 1.387(7)
C9 C1 1.462(7)
C4 C39 1.456(6)
C4 C3 1.506(6)
C3 C2 1.511(7)
C2 C1 1.497(6)
C33 C38 1.366(7)
C33 C34 1.368(7)
C39 C44 1.380(8)
C39 C40 1.386(8)
C21 C26 1.359(8)
C21 C22 1.372(8)
C27 C28 1.374(7)
C27 C32 1.372(8)
C15 C16 1.376(8)
C15 C20 1.394(8)
C34 C35 1.377(8)
C34 H34 0.9300
C32 C31 1.373(9)
C32 H32 0.9300
C28 C29 1.393(9)
C28 H28 0.9300
C10 C11 1.377(8)
C10 H10 0.9300
C14 C13 1.356(8)
C14 H14 0.9300
C16 C17 1.370(9)
C16 H16 0.9300
C20 C19 1.372(9)
C20 H20 0.9300
C44 C43 1.376(8)
C44 H44 0.9300
C35 C36 1.346(10)
C35 H35 0.9300
C30 C29 1.353(11)
C30 C31 1.371(11)
C30 H30 0.9300
C22 C23 1.361(10)
C22 H22 0.9300
C42 C41 1.356(10)
C42 C43 1.364(10)
C42 H42 0.9300
C40 C41 1.370(8)
C40 H40 0.9300
C29 H29 0.9300
C38 C37 1.366(9)
C38 H38 0.9300
C41 H41 0.9300
C11 C12 1.362(9)
C11 H11 0.9300
C18 C17 1.349(11)
C18 C19 1.365(12)
C18 H18 0.9300
C17 H17 0.9300
C37 C36 1.353(11)
C37 H37 0.9300
C26 C25 1.393(9)
C26 H26 0.9300
C43 H43 0.9300
C31 H31 0.9300
C12 C13 1.362(9)
C12 H12 0.9300
C13 H13 0.9300
C36 H36 0.9300
C19 H19 0.9300
C25 C24 1.328(11)
C25 H25 0.9300
C24 C23 1.362(11)
C24 H24 0.9300
C23 H23 0.9300

loop_
_geom_hbond_atom_site_label_D
_geom_hbond_atom_site_label_H
_geom_hbond_atom_site_label_A
_geom_hbond_site_symmetry_A
_geom_hbond_distance_DH
_geom_hbond_distance_HA
_geom_hbond_distance_DA
_geom_hbond_angle_DHA
C17 H17 Cg1 2_755 0.93 2.91 3.689(10) 142

loop_
_geom_torsion_atom_site_label_1
_geom_torsion_atom_site_label_2
_geom_torsion_atom_site_label_3
_geom_torsion_atom_site_label_4
_geom_torsion
C1 C8 C7 C21 118.4(4)
C15 C8 C7 C21 -66.3(7)
C1 C8 C7 C6 -90.5(4)
C15 C8 C7 C6 84.9(6)
C1 C8 C7 C2 -4.2(4)
C15 C8 C7 C2 171.1(5)
C21 C7 C6 C27 102.4(5)
C8 C7 C6 C27 -47.4(6)
C2 C7 C6 C27 -129.6(4)
C21 C7 C6 C5 -43.9(6)
C8 C7 C6 C5 166.4(4)
C2 C7 C6 C5 84.2(4)
C21 C7 C6 C3 -126.8(4)
C8 C7 C6 C3 83.5(4)
C2 C7 C6 C3 1.3(3)
C27 C6 C5 C4 121.7(4)
C3 C6 C5 C4 -3.5(4)
C7 C6 C5 C4 -89.6(4)
C27 C6 C5 C33 -63.9(7)
C3 C6 C5 C33 170.8(5)
C7 C6 C5 C33 84.8(6)
C33 C5 C4 C39 7.1(10)
C6 C5 C4 C39 -178.8(6)
C33 C5 C4 C3 -170.4(5)
C6 C5 C4 C3 3.7(4)
C5 C4 C3 F2 -130.8(4)
C39 C4 C3 F2 51.5(7)
C5 C4 C3 C2 87.2(5)
C39 C4 C3 C2 -90.5(6)
C5 C4 C3 C6 -3.6(4)
C39 C4 C3 C6 178.7(5)
C27 C6 C3 F2 6.0(7)
C5 C6 C3 F2 123.6(5)
C7 C6 C3 F2 -123.9(4)
C27 C6 C3 C4 -114.5(5)
C5 C6 C3 C4 3.2(3)
C7 C6 C3 C4 115.7(3)
C27 C6 C3 C2 128.5(4)
C5 C6 C3 C2 -113.9(3)
C7 C6 C3 C2 -1.3(3)
F2 C3 C2 F1 -100.5(4)
C4 C3 C2 F1 41.8(6)
C6 C3 C2 F1 130.2(4)
F2 C3 C2 C1 42.8(5)
C4 C3 C2 C1 -174.9(4)
C6 C3 C2 C1 -86.5(4)
F2 C3 C2 C7 130.7(4)
C4 C3 C2 C7 -87.0(4)
C6 C3 C2 C7 1.3(3)
C21 C7 C2 F1 6.0(6)
C8 C7 C2 F1 125.6(4)
C6 C7 C2 F1 -122.8(4)
C21 C7 C2 C1 -115.8(4)
C8 C7 C2 C1 3.8(3)
C6 C7 C2 C1 115.4(3)
C21 C7 C2 C3 127.5(4)
C8 C7 C2 C3 -112.9(3)
C6 C7 C2 C3 -1.3(3)
C4 C5 C33 C38 42.7(9)
C6 C5 C33 C38 -129.5(6)
C4 C5 C33 C34 -137.6(6)
C6 C5 C33 C34 50.2(8)
C5 C4 C39 C44 -152.2(6)
C3 C4 C39 C44 24.5(8)
C5 C4 C39 C40 29.7(9)
C3 C4 C39 C40 -153.6(5)
C8 C7 C21 C26 110.3(6)
C6 C7 C21 C26 -37.4(7)
C2 C7 C21 C26 -149.5(5)
C8 C7 C21 C22 -68.7(7)
C6 C7 C21 C22 143.7(5)
C2 C7 C21 C22 31.6(7)
C5 C6 C27 C28 109.3(5)
C3 C6 C27 C28 -149.7(5)
C7 C6 C27 C28 -35.8(7)
C5 C6 C27 C32 -65.1(6)
C3 C6 C27 C32 35.9(6)
C7 C6 C27 C32 149.8(5)
C15 C8 C1 C9 7.9(10)
C7 C8 C1 C9 -177.0(6)
C15 C8 C1 C2 -170.6(5)
C7 C8 C1 C2 4.4(4)
C10 C9 C1 C8 -168.7(6)
C14 C9 C1 C8 15.9(9)
C10 C9 C1 C2 9.4(8)
C14 C9 C1 C2 -166.0(5)
F1 C2 C1 C8 -132.2(4)
C3 C2 C1 C8 85.2(5)
C7 C2 C1 C8 -4.3(4)
F1 C2 C1 C9 49.1(7)
C3 C2 C1 C9 -93.5(6)
C7 C2 C1 C9 177.0(5)
C1 C8 C15 C16 46.0(8)
C7 C8 C15 C16 -127.5(6)
C1 C8 C15 C20 -135.2(6)
C7 C8 C15 C20 51.2(7)
C38 C33 C34 C35 0.9(9)
C5 C33 C34 C35 -178.8(5)
C28 C27 C32 C31 0.9(8)
C6 C27 C32 C31 175.5(5)
C32 C27 C28 C29 0.1(8)
C6 C27 C28 C29 -174.4(5)
C14 C9 C10 C11 -2.4(9)
C1 C9 C10 C11 -177.9(5)
C10 C9 C14 C13 2.4(9)
C1 C9 C14 C13 178.0(6)
C20 C15 C16 C17 1.5(9)
C8 C15 C16 C17 -179.8(6)
C16 C15 C20 C19 -1.8(9)
C8 C15 C20 C19 179.5(6)
C40 C39 C44 C43 -1.6(9)
C4 C39 C44 C43 -179.7(6)
C33 C34 C35 C36 -0.3(10)
C26 C21 C22 C23 0.6(10)
C7 C21 C22 C23 179.6(7)
C44 C39 C40 C41 1.1(9)
C4 C39 C40 C41 179.2(5)
C31 C30 C29 C28 -0.4(11)
C27 C28 C29 C30 -0.3(9)
C34 C33 C38 C37 -0.8(10)
C5 C33 C38 C37 179.0(7)
C43 C42 C41 C40 -2.5(11)
C39 C40 C41 C42 0.9(10)
C9 C10 C11 C12 0.2(10)
C19 C18 C17 C16 -1.5(12)
C15 C16 C17 C18 0.1(11)
C33 C38 C37 C36 -0.1(13)
C22 C21 C26 C25 0.0(10)
C7 C21 C26 C25 -179.0(6)
C41 C42 C43 C44 1.9(11)
C39 C44 C43 C42 0.1(10)
C29 C30 C31 C32 1.3(11)
C27 C32 C31 C30 -1.6(10)
C10 C11 C12 C13 1.9(11)
C9 C14 C13 C12 -0.4(11)
C11 C12 C13 C14 -1.8(12)
C34 C35 C36 C37 -0.6(12)
C38 C37 C36 C35 0.8(13)
C17 C18 C19 C20 1.2(12)
C15 C20 C19 C18 0.4(11)
C21 C26 C25 C24 -2.2(12)
C26 C25 C24 C23 3.6(13)
C21 C22 C23 C24 1.0(14)
C25 C24 C23 C22 -3.1(15)
